data_2012542
loop_
_publ_author_name
'Matsumoto, Kazuhiko'
'Tsuda, Tetsuya'
'Nohira, Toshiyuki'
'Hagiwara, Rika'
'Ito, Yasuhiko'
'Tamada, Osamu'

_publ_section_title
;
 Tris(1-ethyl-3-methylimidazolium) hexachlorolanthanate
;
_journal_issue 3
_journal_name_full 'Acta Crystallographica Section C'
_journal_page_first m186
_journal_page_last m187
_journal_paper_doi 10.1107/S0108270101020601
_journal_volume 58
_journal_year 2002
_chemical_formula_iupac '[LaCl6(C6 H11 N2)2]'
_chemical_formula_moiety
;
(C6 N2 H11 +)3, (La Cl6 3-)
;
_chemical_formula_sum 'C18 H33 Cl6 La N6'
_chemical_formula_weight 685.11
_chemical_name_systematic
;
Tris(1-ethyl-3-methylimidazolium) hexachlorolanthanate
;
_space_group_IT_number 14
_symmetry_cell_setting monoclinic
_symmetry_space_group_name_Hall '-P 2ybc'
_symmetry_space_group_name_H-M 'P 1 21/c 1'
_atom_sites_solution_hydrogens geom
_atom_sites_solution_primary direct
_atom_sites_solution_secondary difmap
_audit_creation_method SHELXL-97
_cell_angle_alpha 90.00
_cell_angle_beta 90.4600(6)
_cell_angle_gamma 90.00
_cell_formula_units_Z 4
_cell_length_a 15.56600(10)
_cell_length_b 12.66400(10)
_cell_length_c 15.0460(2)
_cell_measurement_reflns_used 8989
_cell_measurement_temperature 293(2)
_cell_measurement_theta_max 30.50
_cell_measurement_theta_min 1.31
_cell_volume 2965.89(5)
_computing_cell_refinement
;
DENZO-SMN (Otwinowski & Minor 1997)
;
_computing_data_collection 'KappaCCD (Nonius, 1997)'
_computing_data_reduction
;
DENZO-SMN
;
_computing_molecular_graphics 'ORTEP-3 (Farrugia, 1997)'
_computing_publication_material 'SHELXL97 (Sheldrick, 1997)'
_computing_structure_refinement 'SHELXL97 (Sheldrick, 1997)'
_computing_structure_solution 'SIR92 (Altmare et al., 1994)'
_diffrn_ambient_temperature 293(2)
_diffrn_measured_fraction_theta_full 1.000
_diffrn_measured_fraction_theta_max 1.000
_diffrn_measurement_device_type 'Nonius KappaCCD'
_diffrn_measurement_method CCD
_diffrn_radiation_monochromator graphite
_diffrn_radiation_source 'fine-focus sealed tube'
_diffrn_radiation_type MoK\a
_diffrn_radiation_wavelength .71070
_diffrn_reflns_av_R_equivalents .0393
_diffrn_reflns_av_sigmaI/netI .0189
_diffrn_reflns_limit_h_max 20
_diffrn_reflns_limit_h_min 0
_diffrn_reflns_limit_k_max 16
_diffrn_reflns_limit_k_min 0
_diffrn_reflns_limit_l_max 19
_diffrn_reflns_limit_l_min -19
_diffrn_reflns_number 71635
_diffrn_reflns_theta_full 27.50
_diffrn_reflns_theta_max 27.50
_diffrn_reflns_theta_min 1.31
_exptl_absorpt_coefficient_mu 1.998
_exptl_absorpt_correction_T_max 1.029
_exptl_absorpt_correction_T_min .967
_exptl_absorpt_correction_type multi-scan
_exptl_absorpt_process_details 'SORTAV Blessing (1995)'
_exptl_crystal_colour colourless
_exptl_crystal_density_diffrn 1.534
_exptl_crystal_density_method 'not measured'
_exptl_crystal_description block
_exptl_crystal_F_000 1368
_exptl_crystal_size_max .25
_exptl_crystal_size_mid .20
_exptl_crystal_size_min .20
_refine_diff_density_max .644
_refine_diff_density_min -.599
_refine_ls_extinction_method none
_refine_ls_goodness_of_fit_ref 1.383
_refine_ls_hydrogen_treatment constr
_refine_ls_matrix_type full
_refine_ls_number_parameters 283
_refine_ls_number_reflns 6823
_refine_ls_number_restraints 0
_refine_ls_restrained_S_all 1.383
_refine_ls_R_factor_all .0709
_refine_ls_R_factor_gt .0479
_refine_ls_shift/su_max .000
_refine_ls_shift/su_mean .000
_refine_ls_structure_factor_coef Fsqd
_refine_ls_weighting_details 'calc w=1/[\s^2^(Fo^2^)+(0.0112P)^2^+5.1940P] where P=(Fo^2^+2Fc^2^)/3'
_refine_ls_weighting_scheme calc
_refine_ls_wR_factor_gt .0707
_refine_ls_wR_factor_ref .0861
_reflns_number_gt 5505
_reflns_number_total 6823
_reflns_threshold_expression I>2\s(I)
_cod_data_source_file bj1036.cif
_cod_data_source_block I
_cod_original_sg_symbol_H-M 'P 21/c'
_cod_database_code 2012542
_cod_database_fobs_code 2012542

loop_
_symmetry_equiv_pos_as_xyz
'x, y, z'
'-x, y+1/2, -z+1/2'
'-x, -y, -z'
'x, -y-1/2, z-1/2'

loop_
_atom_site_label
_atom_site_fract_x
_atom_site_fract_y
_atom_site_fract_z
_atom_site_U_iso_or_equiv
_atom_site_adp_type
_atom_site_calc_flag
_atom_site_refinement_flags
_atom_site_occupancy
_atom_site_disorder_assembly
_atom_site_disorder_group
_atom_site_type_symbol
La1 .5000 .0000 .5000 .03719(9) Uani d S 1 . . La
La2 .0000 .0000 1.0000 .03373(8) Uani d S 1 . . La
Cl1 .33473(7) .03104(10) .43141(9) .0582(3) Uani d . 1 . . Cl
Cl2 .43015(8) -.04656(13) .66577(8) .0710(4) Uani d . 1 . . Cl
Cl3 .49309(8) -.21254(10) .44971(9) .0643(3) Uani d . 1 . . Cl
Cl4 .02782(8) -.18546(9) .90220(7) .0550(3) Uani d . 1 . . Cl
Cl5 .01164(10) .12304(10) .84677(8) .0683(4) Uani d . 1 . . Cl
Cl6 -.17620(8) -.01011(12) .97618(12) .0791(4) Uani d . 1 . . Cl
N1 .3109(3) .2335(4) .7398(5) .0985(19) Uani d . 1 . . N
C2 .3030(5) .2136(5) .6553(6) .097(2) Uani d . 1 . . C
H2 .3478 .1910 .6195 .117 Uiso calc R 1 . . H
N3 .2256(4) .2290(4) .6270(3) .0792(14) Uani d . 1 . . N
C4 .1794(4) .2592(7) .6974(4) .104(3) Uani d . 1 . . C
H4 .1211 .2752 .6967 .125 Uiso calc R 1 . . H
C5 .2306(4) .2623(8) .7680(5) .135(4) Uani d . 1 . . C
H5 .2152 .2805 .8256 .162 Uiso calc R 1 . . H
C6 .3874(6) .2244(8) .7981(8) .153(5) Uani d . 1 . . C
H6A .4365 .2044 .7626 .183 Uiso calc R 1 . . H
H6B .3996 .2928 .8245 .183 Uiso calc R 1 . . H
C7 .3759(6) .1471(10) .8686(7) .163(5) Uani d . 1 . . C
H7A .4270 .1439 .9046 .245 Uiso calc R 1 . . H
H7B .3649 .0790 .8429 .245 Uiso calc R 1 . . H
H7C .3281 .1674 .9047 .245 Uiso calc R 1 . . H
C8 .1912(6) .2135(6) .5356(4) .125(3) Uani d . 1 . . C
H8A .1311 .2305 .5343 .187 Uiso calc R 1 . . H
H8B .1990 .1412 .5182 .187 Uiso calc R 1 . . H
H8C .2212 .2588 .4952 .187 Uiso calc R 1 . . H
N11 .0609(2) -.0888(3) .6459(2) .0464(9) Uani d . 1 . . N
C12 .0951(3) -.1562(3) .5899(3) .0470(10) Uani d . 1 . . C
H12 .0654 -.2088 .5593 .056 Uiso calc R 1 . . H
N13 .1781(2) -.1375(3) .5840(2) .0462(8) Uani d . 1 . . N
C14 .1980(3) -.0548(4) .6383(3) .0583(13) Uani d . 1 . . C
H14 .2521 -.0249 .6467 .070 Uiso calc R 1 . . H
C15 .1248(3) -.0250(4) .6773(3) .0618(13) Uani d . 1 . . C
H15 .1188 .0294 .7183 .074 Uiso calc R 1 . . H
C16 -.0309(3) -.0822(4) .6688(3) .0606(13) Uani d . 1 . . C
H16A -.0364 -.0636 .7310 .073 Uiso calc R 1 . . H
H16B -.0576 -.1506 .6599 .073 Uiso calc R 1 . . H
C17 -.0764(4) -.0020(5) .6132(4) .0799(17) Uani d . 1 . . C
H17A -.1359 .0003 .6294 .120 Uiso calc R 1 . . H
H17B -.0717 -.0207 .5516 .120 Uiso calc R 1 . . H
H17C -.0509 .0661 .6228 .120 Uiso calc R 1 . . H
C18 .2385(4) -.1977(4) .5299(4) .0703(15) Uani d . 1 . . C
H18A .2949 -.1679 .5360 .106 Uiso calc R 1 . . H
H18B .2207 -.1950 .4687 .106 Uiso calc R 1 . . H
H18C .2394 -.2698 .5496 .106 Uiso calc R 1 . . H
N21 .3154(3) -.1169(4) .2280(3) .0757(13) Uani d . 1 . . N
C22 .3465(4) -.1947(6) .2746(4) .0791(18) Uani d . 1 . . C
H22 .4044 -.2049 .2879 .095 Uiso calc R 1 . . H
N23 .2835(3) -.2571(4) .3000(3) .0663(12) Uani d . 1 . . N
C24 .2083(3) -.2151(5) .2682(4) .0676(15) Uani d . 1 . . C
H24 .1533 -.2419 .2766 .081 Uiso calc R 1 . . H
C25 .2289(4) -.1287(5) .2230(4) .0726(15) Uani d . 1 . . C
H25 .1908 -.0842 .1932 .087 Uiso calc R 1 . . H
C26 .3662(6) -.0247(7) .1923(5) .120(3) Uani d . 1 . . C
H26A .3302 .0378 .1921 .144 Uiso calc R 1 . . H
H26B .4150 -.0113 .2312 .144 Uiso calc R 1 . . H
C27 .3958(5) -.0442(8) .1050(6) .139(3) Uani d . 1 . . C
H27A .4282 .0156 .0848 .208 Uiso calc R 1 . . H
H27B .3476 -.0555 .0660 .208 Uiso calc R 1 . . H
H27C .4318 -.1058 .1052 .208 Uiso calc R 1 . . H
C28 .2941(5) -.3540(5) .3507(4) .099(2) Uani d . 1 . . C
H28A .2389 -.3851 .3610 .148 Uiso calc R 1 . . H
H28B .3214 -.3383 .4066 .148 Uiso calc R 1 . . H
H28C .3292 -.4024 .3180 .148 Uiso calc R 1 . . H

loop_
_atom_site_aniso_label
_atom_site_aniso_U_11
_atom_site_aniso_U_22
_atom_site_aniso_U_33
_atom_site_aniso_U_12
_atom_site_aniso_U_13
_atom_site_aniso_U_23
La1 .02820(15) .04584(19) .03762(17) .00164(15) .00583(12) .00185(16)
La2 .03455(16) .03272(16) .03392(16) .00555(14) .00035(12) -.00061(14)
Cl1 .0344(5) .0693(8) .0707(8) .0046(5) -.0045(5) .0045(6)
Cl2 .0543(7) .1141(11) .0448(6) -.0061(7) .0136(5) .0126(7)
Cl3 .0614(7) .0501(7) .0814(9) -.0003(6) -.0059(6) -.0063(6)
Cl4 .0691(8) .0461(6) .0497(6) .0116(5) -.0023(5) -.0130(5)
Cl5 .1075(11) .0514(7) .0465(6) .0192(7) .0240(7) .0109(5)
Cl6 .0387(6) .0841(10) .1144(12) .0020(7) -.0122(7) -.0064(9)
N1 .045(3) .092(4) .157(6) .009(3) -.004(3) -.051(4)
C2 .086(5) .073(4) .134(6) .004(4) .052(5) -.025(4)
N3 .088(4) .059(3) .091(4) .017(3) .032(3) -.011(3)
C4 .069(4) .162(7) .081(4) .035(4) .012(3) -.042(5)
C5 .070(4) .238(11) .096(5) .067(6) -.009(4) -.070(6)
C6 .077(5) .131(8) .251(14) .012(6) -.027(8) -.080(9)
C7 .111(8) .212(13) .167(10) .032(9) -.051(7) -.055(9)
C8 .199(9) .111(6) .064(4) .069(6) .024(5) -.010(4)
N11 .047(2) .048(2) .044(2) -.0035(17) .0074(16) .0033(17)
C12 .054(3) .043(2) .044(2) -.009(2) .006(2) .0001(19)
N13 .050(2) .0397(19) .049(2) -.0031(16) .0125(17) .0008(16)
C14 .047(3) .056(3) .072(3) -.014(2) .004(2) -.014(3)
C15 .055(3) .064(3) .066(3) -.008(2) .007(2) -.023(3)
C16 .051(3) .070(3) .061(3) -.004(2) .016(2) .004(3)
C17 .060(3) .087(4) .093(4) .013(3) .010(3) .007(4)
C18 .076(4) .056(3) .079(4) .004(3) .032(3) -.006(3)
N21 .066(3) .101(4) .060(3) -.011(3) -.008(2) .004(3)
C22 .057(3) .122(6) .058(3) .006(4) -.001(3) .004(4)
N23 .076(3) .082(3) .042(2) .009(3) .008(2) -.006(2)
C24 .050(3) .088(4) .065(3) .002(3) .008(3) -.018(3)
C25 .063(4) .083(4) .071(4) .012(3) -.006(3) -.009(3)
C26 .125(7) .150(8) .087(5) -.049(6) -.011(5) -.002(5)
C27 .078(5) .200(10) .138(8) .008(6) .012(5) .037(7)
C28 .147(7) .089(5) .061(4) .024(5) .024(4) .003(3)

loop_
_atom_type_symbol
_atom_type_description
_atom_type_scat_dispersion_real
_atom_type_scat_dispersion_imag
_atom_type_scat_source
C C .0033 .0016 'International Tables Vol C Tables 4.2.6.8 and 6.1.1.4'
H H .0000 .0000 'International Tables Vol C Tables 4.2.6.8 and 6.1.1.4'
Cl Cl .1484 .1585 'International Tables Vol C Tables 4.2.6.8 and 6.1.1.4'
La La -.2871 2.4523 'International Tables Vol C Tables 4.2.6.8 and 6.1.1.4'
N N .0061 .0033 'International Tables Vol C Tables 4.2.6.8 and 6.1.1.4'

loop_
_geom_angle_atom_site_label_1
_geom_angle_atom_site_label_2
_geom_angle_atom_site_label_3
_geom_angle_site_symmetry_1
_geom_angle_site_symmetry_3
_geom_angle
Cl2 La1 Cl2 . 3_656 180.0
Cl2 La1 Cl1 . . 89.75(4)
Cl2 La1 Cl1 3_656 . 90.25(4)
Cl2 La1 Cl1 . 3_656 90.25(4)
Cl2 La1 Cl1 3_656 3_656 89.75(4)
Cl1 La1 Cl1 . 3_656 180.0
Cl2 La1 Cl3 . 3_656 88.62(5)
Cl2 La1 Cl3 3_656 3_656 91.38(5)
Cl1 La1 Cl3 . 3_656 89.88(4)
Cl1 La1 Cl3 3_656 3_656 90.12(4)
Cl2 La1 Cl3 . . 91.38(5)
Cl2 La1 Cl3 3_656 . 88.62(5)
Cl1 La1 Cl3 . . 90.12(4)
Cl1 La1 Cl3 3_656 . 89.88(4)
Cl3 La1 Cl3 3_656 . 180.0
Cl6 La2 Cl6 3_557 . 180.00(6)
Cl6 La2 Cl5 3_557 . 90.59(5)
Cl6 La2 Cl5 . . 89.41(5)
Cl6 La2 Cl5 3_557 3_557 89.41(5)
Cl6 La2 Cl5 . 3_557 90.59(5)
Cl5 La2 Cl5 . 3_557 179.9990(10)
Cl6 La2 Cl4 3_557 3_557 92.89(4)
Cl6 La2 Cl4 . 3_557 87.12(4)
Cl5 La2 Cl4 . 3_557 88.69(4)
Cl5 La2 Cl4 3_557 3_557 91.31(4)
Cl6 La2 Cl4 3_557 . 87.11(4)
Cl6 La2 Cl4 . . 92.88(4)
Cl5 La2 Cl4 . . 91.31(4)
Cl5 La2 Cl4 3_557 . 88.69(4)
Cl4 La2 Cl4 3_557 . 180.0
C2 N1 C5 . . 105.9(6)
C2 N1 C6 . . 129.4(7)
C5 N1 C6 . . 124.6(7)
N3 C2 N1 . . 112.0(6)
N3 C2 H2 . . 124.0
N1 C2 H2 . . 124.0
C2 N3 C4 . . 106.7(6)
C2 N3 C8 . . 127.9(6)
C4 N3 C8 . . 125.3(6)
C5 C4 N3 . . 108.6(6)
C5 C4 H4 . . 125.7
N3 C4 H4 . . 125.7
C4 C5 N1 . . 106.7(6)
C4 C5 H5 . . 126.6
N1 C5 H5 . . 126.6
C7 C6 N1 . . 112.4(9)
C7 C6 H6A . . 109.1
N1 C6 H6A . . 109.1
C7 C6 H6B . . 109.1
N1 C6 H6B . . 109.1
H6A C6 H6B . . 107.9
C6 C7 H7A . . 109.5
C6 C7 H7B . . 109.5
H7A C7 H7B . . 109.5
C6 C7 H7C . . 109.5
H7A C7 H7C . . 109.5
H7B C7 H7C . . 109.5
N3 C8 H8A . . 109.5
N3 C8 H8B . . 109.5
H8A C8 H8B . . 109.5
N3 C8 H8C . . 109.5
H8A C8 H8C . . 109.5
H8B C8 H8C . . 109.5
C12 N11 C15 . . 107.9(4)
C12 N11 C16 . . 125.8(4)
C15 N11 C16 . . 126.3(4)
N11 C12 N13 . . 109.2(4)
N11 C12 H12 . . 125.4
N13 C12 H12 . . 125.4
C12 N13 C14 . . 108.5(4)
C12 N13 C18 . . 125.4(4)
C14 N13 C18 . . 126.2(4)
C15 C14 N13 . . 106.8(4)
C15 C14 H14 . . 126.6
N13 C14 H14 . . 126.6
C14 C15 N11 . . 107.6(4)
C14 C15 H15 . . 126.2
N11 C15 H15 . . 126.2
N11 C16 C17 . . 111.4(4)
N11 C16 H16A . . 109.3
C17 C16 H16A . . 109.3
N11 C16 H16B . . 109.3
C17 C16 H16B . . 109.3
H16A C16 H16B . . 108.0
C16 C17 H17A . . 109.5
C16 C17 H17B . . 109.5
H17A C17 H17B . . 109.5
C16 C17 H17C . . 109.5
H17A C17 H17C . . 109.5
H17B C17 H17C . . 109.5
N13 C18 H18A . . 109.5
N13 C18 H18B . . 109.5
H18A C18 H18B . . 109.5
N13 C18 H18C . . 109.5
H18A C18 H18C . . 109.5
H18B C18 H18C . . 109.5
C22 N21 C25 . . 108.2(5)
C22 N21 C26 . . 125.7(6)
C25 N21 C26 . . 125.9(6)
N21 C22 N23 . . 109.6(5)
N21 C22 H22 . . 125.2
N23 C22 H22 . . 125.2
C22 N23 C24 . . 107.5(5)
C22 N23 C28 . . 125.2(6)
C24 N23 C28 . . 127.3(6)
C25 C24 N23 . . 106.9(5)
C25 C24 H24 . . 126.6
N23 C24 H24 . . 126.6
C24 C25 N21 . . 107.8(5)
C24 C25 H25 . . 126.1
N21 C25 H25 . . 126.1
C27 C26 N21 . . 111.7(7)
C27 C26 H26A . . 109.3
N21 C26 H26A . . 109.3
C27 C26 H26B . . 109.3
N21 C26 H26B . . 109.3
H26A C26 H26B . . 107.9
C26 C27 H27A . . 109.5
C26 C27 H27B . . 109.5
H27A C27 H27B . . 109.5
C26 C27 H27C . . 109.5
H27A C27 H27C . . 109.5
H27B C27 H27C . . 109.5
N23 C28 H28A . . 109.5
N23 C28 H28B . . 109.5
H28A C28 H28B . . 109.5
N23 C28 H28C . . 109.5
H28A C28 H28C . . 109.5
H28B C28 H28C . . 109.5

loop_
_geom_bond_atom_site_label_1
_geom_bond_atom_site_label_2
_geom_bond_site_symmetry_2
_geom_bond_distance
_geom_bond_publ_flag
La1 Cl2 . 2.7919(11) ?
La1 Cl2 3_656 2.7919(11) ?
La1 Cl1 . 2.7920(11) ?
La1 Cl1 3_656 2.7920(11) ?
La1 Cl3 3_656 2.7977(13) ?
La1 Cl3 . 2.7978(13) ?
La2 Cl6 3_557 2.7662(12) ?
La2 Cl6 . 2.7662(12) ?
La2 Cl5 . 2.7898(11) ?
La2 Cl5 3_557 2.7898(11) ?
La2 Cl4 3_557 2.8069(11) ?
La2 Cl4 . 2.8069(11) ?
N1 C2 . 1.302(9) ?
N1 C5 . 1.373(8) ?
N1 C6 . 1.478(10) ?
C2 N3 . 1.289(8) ?
C2 H2 . .9300 ?
N3 C4 . 1.341(7) ?
N3 C8 . 1.485(8) ?
C4 C5 . 1.323(9) ?
C4 H4 . .9300 ?
C5 H5 . .9300 ?
C6 C7 . 1.456(13) ?
C6 H6A . .9700 ?
C6 H6B . .9700 ?
C7 H7A . .9600 ?
C7 H7B . .9600 ?
C7 H7C . .9600 ?
C8 H8A . .9600 ?
C8 H8B . .9600 ?
C8 H8C . .9600 ?
N11 C12 . 1.316(5) ?
N11 C15 . 1.364(6) ?
N11 C16 . 1.475(6) ?
C12 N13 . 1.317(5) ?
C12 H12 . .9300 ?
N13 C14 . 1.363(6) ?
N13 C18 . 1.462(6) ?
C14 C15 . 1.340(6) ?
C14 H14 . .9300 ?
C15 H15 . .9300 ?
C16 C17 . 1.491(7) ?
C16 H16A . .9700 ?
C16 H16B . .9700 ?
C17 H17A . .9600 ?
C17 H17B . .9600 ?
C17 H17C . .9600 ?
C18 H18A . .9600 ?
C18 H18B . .9600 ?
C18 H18C . .9600 ?
N21 C22 . 1.300(7) ?
N21 C25 . 1.357(7) ?
N21 C26 . 1.510(9) ?
C22 N23 . 1.320(7) ?
C22 H22 . .9300 ?
N23 C24 . 1.368(7) ?
N23 C28 . 1.453(7) ?
C24 C25 . 1.329(8) ?
C24 H24 . .9300 ?
C25 H25 . .9300 ?
C26 C27 . 1.417(10) ?
C26 H26A . .9700 ?
C26 H26B . .9700 ?
C27 H27A . .9600 ?
C27 H27B . .9600 ?
C27 H27C . .9600 ?
C28 H28A . .9600 ?
C28 H28B . .9600 ?
C28 H28C . .9600 ?

loop_
_geom_hbond_atom_site_label_D
_geom_hbond_atom_site_label_H
_geom_hbond_atom_site_label_A
_geom_hbond_site_symmetry_A
_geom_hbond_distance_DH
_geom_hbond_distance_HA
_geom_hbond_distance_DA
_geom_hbond_angle_DHA
_geom_hbond_publ_flag
C8 H8b Cl1 . .96 2.856 3.584(8) 133 y
C14 H14 Cl2 . .93 2.798 3.636(5) 150 y
C28 H28c Cl2 4_555 .96 2.862 3.729(7) 151 y
C2 H2 Cl3 3_656 .93 2.708 3.557(8) 152 y
C22 H22 Cl3 . .93 2.791 3.479(6) 132 y
C4 H4 Cl4 2_556 .93 2.789 3.614(6) 148 y
C8 H8a Cl4 2_556 .96 2.864 3.766(9) 157 y
C12 H12 Cl4 4_555 .93 2.775 3.612(4) 150 y
C24 H24 Cl4 4_555 .93 2.880 3.693(5) 147 y
C12 H12 Cl5 2_546 .93 2.828 3.393(4) 120 y
C15 H15 Cl5 . .93 2.825 3.632(5) 146 y
C25 H25 Cl6 3_556 .93 2.822 3.565(6) 138 y
C27 H27b Cl6 3_556 .96 2.861 3.686(8) 145 y
